data_1561135
loop_
_publ_author_name
'Hu, Han'
'Zhai, Fupeng'
'Liu, Xiaofeng'
'Ling, Yun'
'Chen, Zhenxia'
'Zhou, Yaming'

_publ_section_title
;
 Hydrothermal syntheses and anion-induced structural transformation of
 three Cadmium phosphonates
;
_journal_name_full 'Journal of Solid State Chemistry'
_journal_page_first 9
_journal_page_last 15
_journal_paper_doi 10.1016/j.jssc.2018.02.005
_journal_volume 261
_journal_year 2018
_chemical_formula_sum 'C24 H40 Cd5 N9 O28 P3 S2'
_chemical_formula_weight 1621.68
_space_group_crystal_system orthorhombic
_space_group_IT_number 62
_space_group_name_Hall '-P 2ac 2n'
_space_group_name_H-M_alt 'P n m a'
_atom_sites_solution_hydrogens geom
_cell_angle_alpha 90
_cell_angle_beta 90
_cell_angle_gamma 90
_cell_formula_units_Z 4
_cell_length_a 23.712(8)
_cell_length_b 19.929(7)
_cell_length_c 9.450(4)
_cell_measurement_reflns_used 1018
_cell_measurement_temperature 293(2)
_cell_measurement_theta_max 24.326
_cell_measurement_theta_min 2.320
_cell_volume 4466(3)
_computing_cell_refinement 'Bruker SAINT'
_computing_data_collection 'Bruker SMART'
_computing_data_reduction 'Bruker SAINT'
_computing_molecular_graphics 'Bruker SHELXTL'
_computing_publication_material 'Bruker SHELXTL'
_computing_structure_refinement 'SHELXL-2013 (Sheldrick, 2013)'
_computing_structure_solution 'SHELXS-97 (Sheldrick, 2008)'
_diffrn_ambient_temperature 293(2)
_diffrn_measured_fraction_theta_full 0.971
_diffrn_measured_fraction_theta_max 1.000
_diffrn_measurement_device_type 'Bruker SMART APEX CCD'
_diffrn_measurement_method '\f and \w scans'
_diffrn_radiation_type MoK\a
_diffrn_radiation_wavelength 0.71073
_diffrn_reflns_av_R_equivalents 0.1047
_diffrn_reflns_av_unetI/netI 0.0846
_diffrn_reflns_Laue_measured_fraction_full 0.971
_diffrn_reflns_Laue_measured_fraction_max 1.000
_diffrn_reflns_limit_h_max 25
_diffrn_reflns_limit_h_min -28
_diffrn_reflns_limit_k_max 23
_diffrn_reflns_limit_k_min -23
_diffrn_reflns_limit_l_max 11
_diffrn_reflns_limit_l_min -9
_diffrn_reflns_number 17682
_diffrn_reflns_point_group_measured_fraction_full 0.971
_diffrn_reflns_point_group_measured_fraction_max 1.000
_diffrn_reflns_theta_full 25.242
_diffrn_reflns_theta_max 24.998
_diffrn_reflns_theta_min 1.718
_exptl_absorpt_coefficient_mu 2.650
_exptl_absorpt_correction_T_max 1
_exptl_absorpt_correction_T_min 0.850215
_exptl_absorpt_correction_type multi-scan
_exptl_absorpt_process_details sadabs
_exptl_crystal_colour colorless
_exptl_crystal_density_diffrn 2.412
_exptl_crystal_description sheet
_exptl_crystal_F_000 3152
_exptl_crystal_size_max 0.200
_exptl_crystal_size_mid 0.150
_exptl_crystal_size_min 0.100
_refine_diff_density_max 2.909
_refine_diff_density_min -1.767
_refine_diff_density_rms 0.254
_refine_ls_extinction_coef .
_refine_ls_extinction_method none
_refine_ls_goodness_of_fit_ref 1.229
_refine_ls_hydrogen_treatment constr
_refine_ls_matrix_type full
_refine_ls_number_parameters 359
_refine_ls_number_reflns 4055
_refine_ls_number_restraints 12
_refine_ls_restrained_S_all 1.227
_refine_ls_R_factor_all 0.1101
_refine_ls_R_factor_gt 0.0824
_refine_ls_shift/su_max 0.001
_refine_ls_shift/su_mean 0.000
_refine_ls_structure_factor_coef Fsqd
_refine_ls_weighting_details
; 
 w=1/[\s^2^(Fo^2^)+(0.0258P)^2^+181.6843P] 
 where P=(Fo^2^+2Fc^2^)/3 
;
_refine_ls_weighting_scheme calc
_refine_ls_wR_factor_gt 0.1915
_refine_ls_wR_factor_ref 0.1991
_reflns_Friedel_coverage 0.000
_reflns_Friedel_fraction_full .
_reflns_Friedel_fraction_max .
_reflns_number_gt 2958
_reflns_number_total 4055
_reflns_threshold_expression 'I > 2\s(I)'
_cod_data_source_file 1.cif
_cod_data_source_block a20425a
_cod_database_code 1561135
_shelx_space_group_comment
; 
The symmetry employed for this shelxl refinement is uniquely defined 
by the following loop, which should always be used as a source of 
symmetry information in preference to the above space-group names. 
They are only intended as comments. 
;
_shelx_estimated_absorpt_t_min 0.619
_shelx_estimated_absorpt_t_max 0.778
_shelxl_version_number 2013-2

loop_
_space_group_symop_operation_xyz
'x, y, z'
'-x+1/2, -y, z+1/2'
'-x, y+1/2, -z'
'x+1/2, -y+1/2, -z+1/2'
'-x, -y, -z'
'x-1/2, y, -z-1/2'
'x, -y-1/2, z'
'-x-1/2, y-1/2, z-1/2'

loop_
_atom_site_label
_atom_site_type_symbol
_atom_site_fract_x
_atom_site_fract_y
_atom_site_fract_z
_atom_site_U_iso_or_equiv
_atom_site_adp_type
_atom_site_occupancy
_atom_site_site_symmetry_order
_atom_site_calc_flag
_atom_site_refinement_flags_posn
_atom_site_refinement_flags_adp
_atom_site_refinement_flags_occupancy
_atom_site_disorder_assembly
_atom_site_disorder_group
Cd1 Cd 0.22764(7) 0.7500 0.9634(2) 0.0259(4) Uani 1 2 d S T P . .
Cd2 Cd 0.27985(5) 0.93013(6) 1.33532(14) 0.0262(3) Uani 1 1 d . . . . .
Cd3 Cd 0.20972(5) 1.07977(6) 1.26548(13) 0.0227(3) Uani 1 1 d . . . . .
O1 O 0.2135(4) 0.9659(5) 1.1811(12) 0.019(2) Uani 1 1 d . . . . .
P1 P 0.20288(15) 0.9264(2) 1.0469(5) 0.0182(9) Uani 1 1 d . . . . .
P2 P 0.2993(3) 0.7500 0.6955(7) 0.0217(13) Uani 1 2 d S T P . .
S1 S 0.37748(16) 0.9264(2) 1.0616(5) 0.0262(10) Uani 1 1 d . . . . .
O2 O 0.2249(4) 0.8564(5) 1.0537(13) 0.027(3) Uani 1 1 d . . . . .
O3 O 0.2257(4) 0.9634(5) 0.9128(11) 0.022(2) Uani 1 1 d . . . . .
O4 O 0.2801(4) 0.8112(5) 0.7784(13) 0.030(3) Uani 1 1 d . . . . .
O5 O 0.2807(7) 0.7500 0.5426(19) 0.034(4) Uani 1 2 d S T P . .
O6 O 0.3041(6) 0.7500 1.1049(16) 0.021(3) Uani 1 2 d S T P . .
O7 O 0.2518(10) 0.8264(7) 1.3431(18) 0.099(8) Uani 1 1 d . . . . .
O8 O 0.2770(5) 1.0800(7) 1.0723(17) 0.052(4) Uani 1 1 d . . . . .
O9 O 0.3645(5) 0.9332(9) 0.9161(14) 0.052(4) Uani 1 1 d . . . . .
O10 O 0.3379(5) 0.9634(7) 1.1495(14) 0.042(3) Uani 1 1 d . . . . .
O11 O 0.3755(7) 0.8552(7) 1.109(2) 0.066(5) Uani 1 1 d . . . . .
O12 O 0.4346(5) 0.9500(8) 1.0893(14) 0.046(4) Uani 1 1 d . . . . .
N1 N -0.1389(5) 0.9112(7) 1.0331(13) 0.023(3) Uani 1 1 d . U . . .
N2 N -0.1352(5) 0.9107(7) 0.8910(17) 0.027(3) Uani 1 1 d . . . . .
N3 N -0.0501(5) 0.9132(7) 0.9804(14) 0.021(3) Uani 1 1 d . . . . .
N4 N 0.6389(14) 0.7900(19) 0.773(4) 0.050(9) Uani 0.5 1 d . . P . .
N5 N 0.6429(9) 0.7500 0.636(3) 0.048(7) Uani 1 2 d S T P . .
N6 N 0.5523(10) 0.7500 0.699(3) 0.084(11) Uani 1 2 d S T P . .
C1 C 0.1275(6) 0.9224(8) 1.0215(17) 0.018(3) Uani 1 1 d . . . . .
C2 C 0.0916(7) 0.9166(9) 1.1373(17) 0.028(4) Uani 1 1 d . . . . .
H2 H 0.1075 0.9160 1.2272 0.034 Uiso 1 1 calc R U . . .
C3 C 0.0347(7) 0.9118(10) 1.1264(19) 0.031(4) Uani 1 1 d . . . . .
H3 H 0.0123 0.9064 1.2063 0.038 Uiso 1 1 calc R U . . .
C4 C 0.0110(6) 0.9151(8) 0.9919(16) 0.018(3) Uani 1 1 d . . . . .
C5 C 0.0440(7) 0.9206(10) 0.874(2) 0.036(5) Uani 1 1 d . . . . .
H5 H 0.0286 0.9209 0.7834 0.043 Uiso 1 1 calc R U . . .
C6 C 0.1020(7) 0.9256(10) 0.8970(19) 0.033(4) Uani 1 1 d . . . . .
H6 H 0.1247 0.9317 0.8179 0.040 Uiso 1 1 calc R U . . .
C7 C -0.0816(6) 0.9129(8) 0.8607(18) 0.022(4) Uani 1 1 d . . . . .
H7 H -0.0670 0.9141 0.7694 0.026 Uiso 1 1 calc R U . . .
C8 C -0.0872(6) 0.9108(10) 1.083(2) 0.040(5) Uani 1 1 d . . . . .
H8 H -0.0782 0.9091 1.1792 0.048 Uiso 1 1 calc R U . . .
C9 C 0.3762(11) 0.7500 0.686(2) 0.023(5) Uani 1 2 d S T P . .
C10 C 0.4061(12) 0.7500 0.822(4) 0.051(8) Uani 1 2 d S T P . .
H10 H 0.3860 0.7500 0.9063 0.062 Uiso 1 2 calc R U P . .
C11 C 0.4642(13) 0.7500 0.824(3) 0.057(10) Uani 1 2 d S T P . .
H11 H 0.4837 0.7500 0.9088 0.068 Uiso 1 2 calc R U P . .
C12 C 0.4938(12) 0.7500 0.692(3) 0.037(7) Uani 1 2 d S TU P . .
C13 C 0.4649(11) 0.7500 0.562(3) 0.039(7) Uani 1 2 d S T P . .
H13 H 0.4856 0.7500 0.4789 0.047 Uiso 1 2 calc R U P . .
C14 C 0.4064(10) 0.7500 0.554(3) 0.029(6) Uani 1 2 d S T P . .
H14 H 0.3876 0.7500 0.4679 0.035 Uiso 1 2 calc R U P . .
C15 C 0.5922(11) 0.7500 0.594(3) 0.034(6) Uani 1 2 d S T P . .
C16 C 0.5840(15) 0.794(2) 0.807(5) 0.048(12) Uani 0.5 1 d . . P . .
O13 O 0.1612(12) 0.7500 1.196(3) 0.018(7) Uani 0.5 2 d S T P . .
O14 O 0.5402(7) 0.9130(8) 0.9936(17) 0.060(4) Uani 1 1 d . . . . .
O15 O 0.4494(10) 0.7500 0.194(3) 0.069(7) Uani 1 2 d S T P . .
O16 O 0.6376(14) 0.8402(17) 0.989(3) 0.064(9) Uani 0.5 1 d . . P . .
O17 O 0.5633(18) 0.777(2) 0.157(5) 0.114(16) Uiso 0.5 1 d . . P . .
O18 O 0.2170(11) 0.7500 1.153(3) 0.016(6) Uiso 0.5 2 d S . P . .

loop_
_atom_site_aniso_label
_atom_site_aniso_U_11
_atom_site_aniso_U_22
_atom_site_aniso_U_33
_atom_site_aniso_U_23
_atom_site_aniso_U_13
_atom_site_aniso_U_12
Cd1 0.0247(9) 0.0218(9) 0.0313(10) 0.000 -0.0037(8) 0.000
Cd2 0.0190(6) 0.0268(7) 0.0328(7) 0.0030(6) -0.0073(5) 0.0039(5)
Cd3 0.0185(6) 0.0181(6) 0.0314(7) -0.0029(5) -0.0042(5) 0.0039(5)
O1 0.013(5) 0.015(5) 0.029(6) -0.002(5) 0.003(5) 0.000(4)
P1 0.0119(18) 0.020(2) 0.022(2) 0.0037(18) 0.0001(18) 0.0030(16)
P2 0.026(3) 0.022(3) 0.017(3) 0.000 0.004(3) 0.000
S1 0.0178(19) 0.034(2) 0.027(2) -0.002(2) -0.0054(18) 0.0002(18)
O2 0.023(6) 0.021(6) 0.038(7) -0.005(5) -0.004(6) 0.006(5)
O3 0.024(6) 0.028(6) 0.014(6) 0.005(5) 0.007(5) 0.008(5)
O4 0.027(6) 0.024(6) 0.039(7) 0.003(6) 0.006(6) -0.003(5)
O5 0.032(10) 0.045(11) 0.025(10) 0.000 -0.011(9) 0.000
O6 0.021(8) 0.025(9) 0.015(8) 0.000 -0.007(7) 0.000
O7 0.21(2) 0.037(9) 0.052(11) 0.022(8) -0.075(13) -0.067(12)
O8 0.028(7) 0.049(8) 0.079(11) 0.025(8) 0.012(7) 0.009(7)
O9 0.030(7) 0.105(13) 0.022(7) -0.019(8) 0.010(6) -0.005(8)
O10 0.037(7) 0.061(9) 0.028(7) 0.003(7) 0.000(6) 0.011(6)
O11 0.063(10) 0.043(9) 0.092(14) -0.004(9) -0.011(9) -0.007(8)
O12 0.020(6) 0.086(11) 0.031(8) 0.001(8) 0.003(6) -0.011(7)
N1 0.020(7) 0.040(8) 0.008(7) -0.013(6) 0.003(5) 0.006(6)
N2 0.014(7) 0.018(7) 0.048(10) -0.007(7) 0.000(7) -0.001(5)
N3 0.018(7) 0.027(8) 0.018(7) 0.003(6) -0.002(6) -0.001(6)
N4 0.041(19) 0.08(3) 0.03(2) 0.009(19) -0.002(16) 0.001(18)
N5 0.029(13) 0.064(17) 0.052(17) 0.000 0.024(12) 0.000
N6 0.021(14) 0.16(3) 0.07(2) 0.000 -0.008(14) 0.000
C1 0.018(8) 0.014(8) 0.024(9) -0.002(7) -0.008(7) 0.002(6)
C2 0.026(9) 0.047(11) 0.011(9) -0.004(8) -0.013(7) 0.003(8)
C3 0.022(9) 0.050(12) 0.022(10) 0.011(9) 0.005(7) 0.003(8)
C4 0.015(8) 0.024(9) 0.015(8) -0.001(7) 0.001(6) 0.003(6)
C5 0.018(8) 0.062(13) 0.027(10) 0.026(10) 0.001(8) 0.009(9)
C6 0.020(8) 0.054(12) 0.025(10) 0.003(9) 0.013(8) 0.005(8)
C7 0.018(8) 0.027(9) 0.019(9) -0.004(8) 0.000(7) 0.001(7)
C8 0.009(8) 0.066(14) 0.045(13) -0.003(11) -0.011(9) 0.011(8)
C9 0.049(15) 0.016(12) 0.004(11) 0.000 0.003(11) 0.000
C10 0.034(16) 0.08(2) 0.04(2) 0.000 -0.015(15) 0.000
C11 0.042(18) 0.11(3) 0.016(16) 0.000 0.009(14) 0.000
C12 0.043(13) 0.044(13) 0.024(13) 0.000 0.022(11) 0.000
C13 0.037(15) 0.059(19) 0.022(15) 0.000 0.002(13) 0.000
C14 0.025(13) 0.018(13) 0.044(17) 0.000 0.005(13) 0.000
C15 0.029(15) 0.029(14) 0.043(18) 0.000 0.011(13) 0.000
C16 0.021(18) 0.08(3) 0.05(3) -0.03(2) -0.007(18) -0.001(19)
O13 0.020(15) 0.008(14) 0.026(18) 0.000 0.005(14) 0.000
O14 0.064(10) 0.057(10) 0.060(11) -0.001(9) 0.024(8) -0.001(8)
O15 0.060(15) 0.077(17) 0.068(17) 0.000 -0.019(13) 0.000
O16 0.07(2) 0.07(2) 0.05(2) 0.012(17) -0.004(17) -0.023(18)

loop_
_atom_type_symbol
_atom_type_description
_atom_type_scat_dispersion_real
_atom_type_scat_dispersion_imag
_atom_type_scat_source
C C 0.0033 0.0016 'International Tables Vol C Tables 4.2.6.8 and 6.1.1.4'
H H 0.0000 0.0000 'International Tables Vol C Tables 4.2.6.8 and 6.1.1.4'
N N 0.0061 0.0033 'International Tables Vol C Tables 4.2.6.8 and 6.1.1.4'
O O 0.0106 0.0060 'International Tables Vol C Tables 4.2.6.8 and 6.1.1.4'
P P 0.1023 0.0942 'International Tables Vol C Tables 4.2.6.8 and 6.1.1.4'
Cd Cd -0.8075 1.2024 'International Tables Vol C Tables 4.2.6.8 and 6.1.1.4'
S S 0.1246 0.1234 'International Tables Vol C Tables 4.2.6.8 and 6.1.1.4'

loop_
_geom_angle_atom_site_label_1
_geom_angle_atom_site_label_2
_geom_angle_atom_site_label_3
_geom_angle
_geom_angle_site_symmetry_1
_geom_angle_site_symmetry_3
O18 Cd1 N5 107.0(11) . 6_557
O18 Cd1 O6 61.6(9) . .
N5 Cd1 O6 168.6(8) 6_557 .
O18 Cd1 O2 68.1(3) . 7_575
N5 Cd1 O2 97.6(4) 6_557 7_575
O6 Cd1 O2 78.6(3) . 7_575
O18 Cd1 O2 68.1(3) . .
N5 Cd1 O2 97.6(4) 6_557 .
O6 Cd1 O2 78.6(3) . .
O2 Cd1 O2 136.0(6) 7_575 .
O18 Cd1 O4 140.5(6) . .
N5 Cd1 O4 99.1(7) 6_557 .
O6 Cd1 O4 90.8(4) . .
O2 Cd1 O4 137.5(4) 7_575 .
O2 Cd1 O4 79.7(4) . .
O18 Cd1 O4 140.5(6) . 7_575
N5 Cd1 O4 99.1(7) 6_557 7_575
O6 Cd1 O4 90.8(4) . 7_575
O2 Cd1 O4 79.7(4) 7_575 7_575
O2 Cd1 O4 137.5(4) . 7_575
O4 Cd1 O4 59.2(5) . 7_575
O18 Cd1 P2 154.2(9) . .
N5 Cd1 P2 98.9(7) 6_557 .
O6 Cd1 P2 92.5(4) . .
O2 Cd1 P2 109.0(3) 7_575 .
O2 Cd1 P2 109.0(3) . .
O4 Cd1 P2 29.7(3) . .
O4 Cd1 P2 29.7(3) 7_575 .
O7 Cd2 O3 150.3(7) . 2_575
O7 Cd2 O1 96.2(5) . .
O3 Cd2 O1 82.6(4) 2_575 .
O7 Cd2 N1 94.7(6) . 6_658
O3 Cd2 N1 91.6(4) 2_575 6_658
O1 Cd2 N1 166.8(4) . 6_658
O7 Cd2 O10 118.6(7) . .
O3 Cd2 O10 90.6(4) 2_575 .
O1 Cd2 O10 80.5(4) . .
N1 Cd2 O10 87.7(4) 6_658 .
O7 Cd2 O8 74.9(6) . 2_575
O3 Cd2 O8 76.4(4) 2_575 2_575
O1 Cd2 O8 102.5(4) . 2_575
N1 Cd2 O8 87.5(4) 6_658 2_575
O10 Cd2 O8 166.0(5) . 2_575
O7 Cd2 Cd3 132.5(6) . .
O3 Cd2 Cd3 39.1(3) 2_575 .
O1 Cd2 Cd3 43.5(2) . .
N1 Cd2 Cd3 129.6(4) 6_658 .
O10 Cd2 Cd3 84.0(3) . .
O8 Cd2 Cd3 89.0(3) 2_575 .
O4 Cd3 O3 105.7(4) 2_575 2_575
O4 Cd3 O9 99.4(5) 2_575 2_575
O3 Cd3 O9 95.5(4) 2_575 2_575
O4 Cd3 N2 92.2(4) 2_575 5_577
O3 Cd3 N2 162.0(4) 2_575 5_577
O9 Cd3 N2 79.5(5) 2_575 5_577
O4 Cd3 O1 161.8(4) 2_575 .
O3 Cd3 O1 79.6(4) 2_575 .
O9 Cd3 O1 97.4(5) 2_575 .
N2 Cd3 O1 83.9(4) 5_577 .
O4 Cd3 O8 88.1(5) 2_575 .
O3 Cd3 O8 91.1(4) 2_575 .
O9 Cd3 O8 168.3(5) 2_575 .
N2 Cd3 O8 91.2(5) 5_577 .
O1 Cd3 O8 74.2(4) . .
O4 Cd3 Cd2 142.0(3) 2_575 .
O3 Cd3 Cd2 39.3(3) 2_575 .
O9 Cd3 Cd2 98.8(4) 2_575 .
N2 Cd3 Cd2 123.9(3) 5_577 .
O1 Cd3 Cd2 40.2(2) . .
O8 Cd3 Cd2 80.2(3) . .
P1 O1 Cd2 119.5(5) . .
P1 O1 Cd3 139.6(6) . .
Cd2 O1 Cd3 96.3(4) . .
O2 P1 O1 113.1(7) . .
O2 P1 O3 110.8(7) . .
O1 P1 O3 112.1(6) . .
O2 P1 C1 108.1(7) . .
O1 P1 C1 107.4(7) . .
O3 P1 C1 104.9(7) . .
O5 P2 O4 113.9(6) . 7_575
O5 P2 O4 113.9(6) . .
O4 P2 O4 106.9(9) 7_575 .
O5 P2 C9 104.3(10) . .
O4 P2 C9 108.8(6) 7_575 .
O4 P2 C9 108.8(6) . .
O5 P2 Cd1 129.1(7) . .
O4 P2 Cd1 53.5(5) 7_575 .
O4 P2 Cd1 53.5(5) . .
C9 P2 Cd1 126.5(8) . .
O9 S1 O10 111.5(8) . .
O9 S1 O12 110.3(8) . .
O10 S1 O12 109.5(8) . .
O9 S1 O11 112.2(10) . .
O10 S1 O11 106.8(9) . .
O12 S1 O11 106.4(9) . .
P1 O2 Cd1 149.5(7) . .
P1 O3 Cd3 124.0(6) . 2_574
P1 O3 Cd2 133.5(6) . 2_574
Cd3 O3 Cd2 101.5(4) 2_574 2_574
P2 O4 Cd3 137.3(7) . 2_574
P2 O4 Cd1 96.8(5) . .
Cd3 O4 Cd1 125.8(5) 2_574 .
Cd3 O8 Cd2 107.7(5) . 2_574
S1 O9 Cd3 139.8(8) . 2_574
S1 O10 Cd2 131.9(8) . .
C8 N1 N2 107.5(14) . .
C8 N1 Cd2 125.4(12) . 6_558
N2 N1 Cd2 126.1(10) . 6_558
C7 N2 N1 106.4(14) . .
C7 N2 Cd3 127.0(13) . 5_577
N1 N2 Cd3 126.0(10) . 5_577
C8 N3 C7 104.5(13) . .
C8 N3 C4 127.8(14) . .
C7 N3 C4 127.7(13) . .
C16 N4 N5 107(3) . .
C16 N4 N4 93(3) . 7_575
N5 N4 N4 58.5(14) . 7_575
C15 N5 N4 102(2) . .
C15 N5 N4 102(2) . 7_575
N4 N5 N4 63(3) . 7_575
C15 N5 Cd1 137(2) . 6_657
N4 N5 Cd1 114.6(17) . 6_657
N4 N5 Cd1 114.6(17) 7_575 6_657
C15 N6 C12 131(3) . .
C15 N6 C16 98(2) . 7_575
C12 N6 C16 121(2) . 7_575
C15 N6 C16 98(2) . .
C12 N6 C16 121(2) . .
C16 N6 C16 69(4) 7_575 .
C6 C1 C2 115.0(14) . .
C6 C1 P1 124.6(13) . .
C2 C1 P1 120.4(12) . .
C3 C2 C1 123.7(15) . .
C3 C2 H2 118.1 . .
C1 C2 H2 118.1 . .
C2 C3 C4 117.9(16) . .
C2 C3 H3 121.1 . .
C4 C3 H3 121.1 . .
C5 C4 C3 121.2(14) . .
C5 C4 N3 120.7(14) . .
C3 C4 N3 118.0(13) . .
C4 C5 C6 116.2(16) . .
C4 C5 H5 121.9 . .
C6 C5 H5 121.9 . .
C1 C6 C5 125.8(16) . .
C1 C6 H6 117.1 . .
C5 C6 H6 117.1 . .
N2 C7 N3 110.7(15) . .
N2 C7 H7 124.6 . .
N3 C7 H7 124.6 . .
N1 C8 N3 110.8(17) . .
N1 C8 H8 124.6 . .
N3 C8 H8 124.6 . .
C14 C9 C10 121(2) . .
C14 C9 P2 122.5(18) . .
C10 C9 P2 116.4(19) . .
C11 C10 C9 120(3) . .
C11 C10 H10 120.1 . .
C9 C10 H10 120.1 . .
C10 C11 C12 119(3) . .
C10 C11 H11 120.6 . .
C12 C11 H11 120.6 . .
N6 C12 C13 122(3) . .
N6 C12 C11 117(3) . .
C13 C12 C11 121(3) . .
C14 C13 C12 122(3) . .
C14 C13 H13 118.8 . .
C12 C13 H13 118.8 . .
C13 C14 C9 117(3) . .
C13 C14 H14 121.7 . .
C9 C14 H14 121.7 . .
N5 C15 N6 115(3) . .
N4 C16 N6 106(3) . .
N4 C16 C16 87(3) . 7_575
N6 C16 C16 55.5(19) . 7_575
O13 O18 Cd1 115(2) . .

loop_
_geom_bond_atom_site_label_1
_geom_bond_atom_site_label_2
_geom_bond_distance
_geom_bond_site_symmetry_2
Cd1 O18 1.81(3) .
Cd1 N5 2.22(2) 6_557
Cd1 O6 2.253(14) .
Cd1 O2 2.286(11) 7_575
Cd1 O2 2.286(11) .
Cd1 O4 2.469(11) .
Cd1 O4 2.469(11) 7_575
Cd1 P2 3.049(6) .
Cd2 O7 2.173(13) .
Cd2 O3 2.249(10) 2_575
Cd2 O1 2.260(10) .
Cd2 N1 2.324(12) 6_658
Cd2 O10 2.328(13) .
Cd2 O8 2.622(16) 2_575
Cd2 Cd3 3.4777(19) .
Cd3 O4 2.189(11) 2_575
Cd3 O3 2.241(10) 2_575
Cd3 O9 2.278(13) 2_575
Cd3 N2 2.313(14) 5_577
Cd3 O1 2.407(10) .
Cd3 O8 2.425(14) .
O1 P1 1.514(11) .
P1 O2 1.491(11) .
P1 O3 1.563(11) .
P1 C1 1.805(15) .
P2 O5 1.511(18) .
P2 O4 1.520(12) 7_575
P2 O4 1.520(12) .
P2 C9 1.83(3) .
S1 O9 1.416(14) .
S1 O10 1.454(13) .
S1 O12 1.457(12) .
S1 O11 1.491(16) .
O3 Cd3 2.241(10) 2_574
O3 Cd2 2.249(10) 2_574
O4 Cd3 2.189(11) 2_574
O8 Cd2 2.622(16) 2_574
O9 Cd3 2.278(13) 2_574
N1 C8 1.31(2) .
N1 N2 1.346(19) .
N1 Cd2 2.324(12) 6_558
N2 C7 1.303(19) .
N2 Cd3 2.313(14) 5_577
N3 C8 1.31(2) .
N3 C7 1.36(2) .
N3 C4 1.455(19) .
N4 C16 1.34(5) .
N4 N5 1.52(4) .
N4 N4 1.59(7) 7_575
N5 C15 1.27(3) .
N5 N4 1.52(4) 7_575
N5 Cd1 2.22(2) 6_657
N6 C15 1.37(4) .
N6 C12 1.39(4) .
N6 C16 1.54(4) 7_575
N6 C16 1.54(4) .
C1 C6 1.33(2) .
C1 C2 1.39(2) .
C2 C3 1.36(2) .
C2 H2 0.9300 .
C3 C4 1.39(2) .
C3 H3 0.9300 .
C4 C5 1.37(2) .
C5 C6 1.40(2) .
C5 H5 0.9300 .
C6 H6 0.9300 .
C7 H7 0.9300 .
C8 H8 0.9300 .
C9 C14 1.44(3) .
C9 C10 1.46(4) .
C10 C11 1.38(4) .
C10 H10 0.9300 .
C11 C12 1.43(4) .
C11 H11 0.9300 .
C12 C13 1.40(4) .
C13 C14 1.39(3) .
C13 H13 0.9300 .
C14 H14 0.9300 .
C16 C16 1.74(9) 7_575
O13 O18 1.39(4) .
O17 O17 1.07(8) 7_575
